data_7150705
loop_
_publ_author_name
'Ghiviriga, Ion'
'El-Gendy, Bahaa El-Dien M.'
'Steel, Peter J.'
'Katritzky, Alan R.'

_publ_section_title
;
 Tautomerism of guanidines studied by 15N NMR:
 2-hydrazono-3-phenylquinazolin-4(3H)-ones and related compounds
;
_journal_issue 19
_journal_name_full 'Organic &amp; Biomolecular Chemistry'
_journal_page_first 4110
_journal_page_last 4119
_journal_paper_doi 10.1039/b907577a
_journal_volume 7
_journal_year 2009
_chemical_formula_moiety 'C25 H25 N5 O'
_chemical_formula_sum 'C25 H25 N5 O'
_chemical_formula_weight 411.50
_chemical_name_common 11d
_chemical_name_systematic
;
?
;
_space_group_IT_number 19
_symmetry_cell_setting orthorhombic
_symmetry_space_group_name_Hall 'P 2ac 2ab'
_symmetry_space_group_name_H-M 'P 21 21 21'
_atom_sites_solution_hydrogens geom
_atom_sites_solution_primary direct
_atom_sites_solution_secondary difmap
_audit_creation_method SHELXL-97
_cell_angle_alpha 90.00
_cell_angle_beta 90.00
_cell_angle_gamma 90.00
_cell_formula_units_Z 4
_cell_length_a 5.1252(10)
_cell_length_b 17.913(4)
_cell_length_c 23.305(5)
_cell_measurement_temperature 153(2)
_cell_volume 2139.6(8)
_computing_molecular_graphics XP
_computing_publication_material XCIF
_computing_structure_refinement 'SHELXL-97 (Sheldrick, 1997)'
_computing_structure_solution 'SHELXS-97 (Sheldrick, 1990)'
_diffrn_ambient_temperature 153(2)
_diffrn_measured_fraction_theta_full 0.984
_diffrn_measured_fraction_theta_max 0.984
_diffrn_radiation_monochromator graphite
_diffrn_radiation_source 'fine-focus sealed tube'
_diffrn_radiation_type MoK\a
_diffrn_radiation_wavelength 0.71073
_diffrn_reflns_av_R_equivalents 0.0258
_diffrn_reflns_av_sigmaI/netI 0.0172
_diffrn_reflns_limit_h_max 5
_diffrn_reflns_limit_h_min -5
_diffrn_reflns_limit_k_max 21
_diffrn_reflns_limit_k_min -21
_diffrn_reflns_limit_l_max 27
_diffrn_reflns_limit_l_min -27
_diffrn_reflns_number 14854
_diffrn_reflns_theta_full 25.10
_diffrn_reflns_theta_max 25.10
_diffrn_reflns_theta_min 3.47
_exptl_absorpt_coefficient_mu 0.081
_exptl_absorpt_correction_type none
_exptl_crystal_colour yellow
_exptl_crystal_density_diffrn 1.277
_exptl_crystal_density_method 'not measured'
_exptl_crystal_description needle
_exptl_crystal_F_000 872
_exptl_crystal_size_max 0.20
_exptl_crystal_size_mid 0.08
_exptl_crystal_size_min 0.05
_refine_diff_density_max 0.124
_refine_diff_density_min -0.170
_refine_diff_density_rms 0.036
_refine_ls_abs_structure_details 'Flack H D (1983), Acta Cryst. A39, 876-881'
_refine_ls_abs_structure_Flack 10(10)
_refine_ls_extinction_coef 0.0099(17)
_refine_ls_extinction_method none
_refine_ls_goodness_of_fit_ref 1.082
_refine_ls_hydrogen_treatment mixed
_refine_ls_matrix_type full
_refine_ls_number_parameters 283
_refine_ls_number_reflns 2209
_refine_ls_number_restraints 0
_refine_ls_restrained_S_all 1.082
_refine_ls_R_factor_all 0.0328
_refine_ls_R_factor_gt 0.0313
_refine_ls_shift/su_max 0.000
_refine_ls_shift/su_mean 0.000
_refine_ls_structure_factor_coef Fsqd
_refine_ls_weighting_details 'calc w=1/[\s^2^(Fo^2^)+(0.0520P)^2^+0.2277P] where P=(Fo^2^+2Fc^2^)/3'
_refine_ls_weighting_scheme calc
_refine_ls_wR_factor_gt 0.0814
_refine_ls_wR_factor_ref 0.0827
_reflns_number_gt 2094
_reflns_number_total 2209
_reflns_threshold_expression >2sigma(I)
_cod_data_source_file b907577a.txt
_cod_data_source_block pjs
_cod_original_cell_volume 2139.6(7)
_cod_database_code 7150705

loop_
_symmetry_equiv_pos_as_xyz
'x, y, z'
'-x+1/2, -y, z+1/2'
'-x, y+1/2, -z+1/2'
'x+1/2, -y+1/2, -z'

loop_
_atom_site_label
_atom_site_type_symbol
_atom_site_fract_x
_atom_site_fract_y
_atom_site_fract_z
_atom_site_U_iso_or_equiv
_atom_site_adp_type
_atom_site_occupancy
_atom_site_symmetry_multiplicity
_atom_site_calc_flag
_atom_site_refinement_flags
_atom_site_disorder_assembly
_atom_site_disorder_group
N1 N -0.3581(3) 0.49994(8) 0.23576(6) 0.0305(4) Uani 1 1 d . . .
H1 H -0.267(5) 0.5033(12) 0.2640(9) 0.046 Uiso 1 1 d . . .
C2 C -0.3304(4) 0.43133(9) 0.21059(6) 0.0262(4) Uani 1 1 d . . .
N3 N -0.4989(3) 0.41566(7) 0.16498(6) 0.0258(3) Uani 1 1 d . . .
C4 C -0.6825(4) 0.46600(9) 0.14343(7) 0.0272(4) Uani 1 1 d . . .
O4 O -0.8137(3) 0.45058(6) 0.10131(5) 0.0325(3) Uani 1 1 d . . .
C4A C -0.7039(4) 0.53756(9) 0.17419(7) 0.0292(4) Uani 1 1 d . . .
C5 C -0.8890(4) 0.59027(10) 0.15732(8) 0.0373(5) Uani 1 1 d . . .
H5A H -0.9998 0.5801 0.1256 0.045 Uiso 1 1 calc R . .
C6 C -0.9124(4) 0.65727(10) 0.18653(9) 0.0438(5) Uani 1 1 d . . .
H6A H -1.0382 0.6932 0.1750 0.053 Uiso 1 1 calc R . .
C7 C -0.7487(5) 0.67139(10) 0.23319(9) 0.0438(5) Uani 1 1 d . . .
H7A H -0.7651 0.7171 0.2535 0.053 Uiso 1 1 calc R . .
C8 C -0.5636(4) 0.62008(10) 0.25034(8) 0.0385(5) Uani 1 1 d . . .
H8A H -0.4527 0.6306 0.2820 0.046 Uiso 1 1 calc R . .
C8A C -0.5404(4) 0.55214(9) 0.22054(7) 0.0307(4) Uani 1 1 d . . .
C1' C -0.4825(4) 0.34282(8) 0.13768(7) 0.0256(4) Uani 1 1 d . . .
C2' C -0.2829(4) 0.32784(9) 0.09972(7) 0.0301(4) Uani 1 1 d . . .
H2'A H -0.1505 0.3638 0.0928 0.036 Uiso 1 1 calc R . .
C3' C -0.2783(4) 0.25914(9) 0.07165(7) 0.0346(4) Uani 1 1 d . . .
H3'A H -0.1421 0.2481 0.0453 0.042 Uiso 1 1 calc R . .
C4' C -0.4719(4) 0.20707(9) 0.08215(8) 0.0354(4) Uani 1 1 d . . .
H4'A H -0.4684 0.1603 0.0629 0.042 Uiso 1 1 calc R . .
C5' C -0.6710(4) 0.22280(9) 0.12053(7) 0.0338(4) Uani 1 1 d . . .
H5'A H -0.8030 0.1867 0.1276 0.041 Uiso 1 1 calc R . .
C6' C -0.6782(4) 0.29131(9) 0.14870(7) 0.0301(4) Uani 1 1 d . . .
H6'A H -0.8144 0.3025 0.1749 0.036 Uiso 1 1 calc R . .
N1" N -0.1604(3) 0.38187(7) 0.22660(5) 0.0272(3) Uani 1 1 d . . .
N2" N -0.0037(3) 0.41159(7) 0.27074(6) 0.0283(3) Uani 1 1 d . . .
C1 C 0.1587(4) 0.36496(9) 0.29219(7) 0.0282(4) Uani 1 1 d . . .
H1A H 0.1600 0.3152 0.2780 0.034 Uiso 1 1 calc R . .
C1" C 0.3406(4) 0.38516(9) 0.33729(7) 0.0270(4) Uani 1 1 d . . .
C2" C 0.5142(4) 0.33263(9) 0.35991(7) 0.0281(4) Uani 1 1 d . . .
H2"A H 0.5127 0.2833 0.3449 0.034 Uiso 1 1 calc R . .
C3" C 0.6877(4) 0.34978(9) 0.40328(7) 0.0286(4) Uani 1 1 d . . .
H3"A H 0.8024 0.3124 0.4173 0.034 Uiso 1 1 calc R . .
C4" C 0.6964(4) 0.42228(9) 0.42696(7) 0.0267(4) Uani 1 1 d . . .
C5" C 0.5287(4) 0.47607(9) 0.40206(7) 0.0297(4) Uani 1 1 d . . .
H5"A H 0.5364 0.5262 0.4152 0.036 Uiso 1 1 calc R . .
C6" C 0.3549(4) 0.45777(9) 0.35936(7) 0.0293(4) Uani 1 1 d . . .
H6"A H 0.2421 0.4952 0.3445 0.035 Uiso 1 1 calc R . .
N4" N 0.8553(3) 0.44016(8) 0.47258(6) 0.0312(4) Uani 1 1 d . . .
C7" C 0.8305(4) 0.51168(9) 0.50216(7) 0.0312(4) Uani 1 1 d . . .
H7"A H 0.8796 0.5050 0.5429 0.037 Uiso 1 1 calc R . .
H7"B H 0.6457 0.5277 0.5010 0.037 Uiso 1 1 calc R . .
C8" C 0.9990(4) 0.57262(10) 0.47621(8) 0.0366(4) Uani 1 1 d . . .
H8"A H 0.9743 0.6191 0.4977 0.055 Uiso 1 1 calc R . .
H8"B H 0.9487 0.5804 0.4361 0.055 Uiso 1 1 calc R . .
H8"C H 1.1828 0.5577 0.4780 0.055 Uiso 1 1 calc R . .
C9" C 1.0493(4) 0.38874(10) 0.49471(8) 0.0345(4) Uani 1 1 d . . .
H9"A H 1.1956 0.4177 0.5113 0.041 Uiso 1 1 calc R . .
H9"B H 1.1194 0.3587 0.4626 0.041 Uiso 1 1 calc R . .
C10" C 0.9412(5) 0.33626(12) 0.54049(8) 0.0502(6) Uani 1 1 d . . .
H10A H 1.0801 0.3029 0.5538 0.075 Uiso 1 1 calc R . .
H10B H 0.7988 0.3066 0.5242 0.075 Uiso 1 1 calc R . .
H10C H 0.8752 0.3656 0.5729 0.075 Uiso 1 1 calc R . .

loop_
_atom_site_aniso_label
_atom_site_aniso_U_11
_atom_site_aniso_U_22
_atom_site_aniso_U_33
_atom_site_aniso_U_23
_atom_site_aniso_U_13
_atom_site_aniso_U_12
N1 0.0347(9) 0.0265(7) 0.0303(7) -0.0040(6) -0.0033(8) 0.0007(7)
C2 0.0279(10) 0.0267(8) 0.0241(8) -0.0006(6) 0.0017(7) -0.0031(8)
N3 0.0265(8) 0.0234(7) 0.0275(7) -0.0020(5) -0.0013(6) 0.0012(7)
C4 0.0246(10) 0.0274(8) 0.0295(8) 0.0034(7) 0.0020(8) -0.0015(8)
O4 0.0316(7) 0.0314(6) 0.0346(6) 0.0014(5) -0.0061(6) -0.0009(6)
C4A 0.0298(10) 0.0249(8) 0.0329(8) 0.0023(7) 0.0046(8) -0.0017(8)
C5 0.0342(11) 0.0297(9) 0.0480(10) 0.0037(8) 0.0011(10) 0.0026(9)
C6 0.0374(12) 0.0309(9) 0.0630(13) 0.0011(9) 0.0038(11) 0.0076(9)
C7 0.0468(13) 0.0273(8) 0.0574(11) -0.0050(8) 0.0082(11) 0.0031(9)
C8 0.0439(13) 0.0300(9) 0.0415(10) -0.0063(8) 0.0004(10) -0.0003(9)
C8A 0.0314(11) 0.0272(8) 0.0334(9) 0.0013(7) 0.0031(8) -0.0005(8)
C1' 0.0264(9) 0.0248(8) 0.0255(8) -0.0007(6) -0.0038(8) 0.0017(8)
C2' 0.0273(10) 0.0300(8) 0.0329(8) 0.0007(7) -0.0022(8) -0.0012(8)
C3' 0.0344(11) 0.0350(9) 0.0344(9) -0.0044(7) 0.0006(9) 0.0076(9)
C4' 0.0398(12) 0.0260(8) 0.0404(9) -0.0053(7) -0.0071(9) 0.0042(9)
C5' 0.0330(11) 0.0276(8) 0.0406(9) 0.0009(7) -0.0059(9) -0.0035(8)
C6' 0.0296(10) 0.0305(8) 0.0303(8) 0.0006(7) -0.0010(8) -0.0010(8)
N1" 0.0278(8) 0.0281(7) 0.0257(7) -0.0014(5) -0.0012(7) 0.0003(7)
N2" 0.0286(9) 0.0303(7) 0.0260(7) -0.0015(6) -0.0023(7) -0.0005(7)
C1 0.0307(10) 0.0272(8) 0.0267(8) 0.0011(6) 0.0016(8) -0.0025(8)
C1" 0.0277(10) 0.0283(8) 0.0250(7) 0.0016(6) 0.0016(8) -0.0001(8)
C2" 0.0320(10) 0.0230(7) 0.0292(8) 0.0001(6) 0.0018(8) 0.0001(8)
C3" 0.0282(10) 0.0257(8) 0.0318(8) 0.0033(6) -0.0017(8) 0.0018(8)
C4" 0.0260(9) 0.0278(7) 0.0261(8) 0.0031(6) 0.0010(8) -0.0022(8)
C5" 0.0327(11) 0.0245(7) 0.0318(9) -0.0021(7) -0.0022(8) 0.0026(8)
C6" 0.0301(10) 0.0280(8) 0.0298(8) 0.0017(7) -0.0006(8) 0.0032(8)
N4" 0.0330(9) 0.0281(7) 0.0324(7) 0.0004(6) -0.0077(7) 0.0021(7)
C7" 0.0319(11) 0.0330(8) 0.0286(8) -0.0015(7) -0.0031(8) 0.0008(8)
C8" 0.0378(11) 0.0297(8) 0.0423(10) -0.0012(8) 0.0010(9) -0.0002(9)
C9" 0.0328(11) 0.0340(9) 0.0368(9) 0.0028(7) -0.0056(9) 0.0034(8)
C10" 0.0654(16) 0.0427(10) 0.0426(11) 0.0116(9) -0.0028(11) 0.0055(12)

loop_
_atom_type_symbol
_atom_type_description
_atom_type_scat_dispersion_real
_atom_type_scat_dispersion_imag
_atom_type_scat_source
C C 0.0033 0.0000 'International Tables Vol C Tables 4.2.6.8 and 6.1.1.4'
H H 0.0000 0.0000 'International Tables Vol C Tables 4.2.6.8 and 6.1.1.4'
N N 0.0061 0.0000 'International Tables Vol C Tables 4.2.6.8 and 6.1.1.4'
O O 0.0106 0.0000 'International Tables Vol C Tables 4.2.6.8 and 6.1.1.4'

loop_
_geom_angle_atom_site_label_1
_geom_angle_atom_site_label_2
_geom_angle_atom_site_label_3
_geom_angle
_geom_angle_site_symmetry_1
_geom_angle_site_symmetry_3
_geom_angle_publ_flag
C2 N1 C8A 124.95(16) . . ?
C2 N1 H1 110.8(16) . . ?
C8A N1 H1 123.6(16) . . ?
N1" C2 N1 124.02(16) . . ?
N1" C2 N3 119.76(14) . . ?
N1 C2 N3 116.22(15) . . ?
C4 N3 C2 124.06(13) . . ?
C4 N3 C1' 117.45(14) . . ?
C2 N3 C1' 118.49(14) . . ?
O4 C4 N3 120.92(15) . . ?
O4 C4 C4A 123.16(16) . . ?
N3 C4 C4A 115.91(15) . . ?
C8A C4A C5 120.08(16) . . ?
C8A C4A C4 119.76(16) . . ?
C5 C4A C4 120.16(16) . . ?
C6 C5 C4A 120.44(19) . . ?
C6 C5 H5A 119.8 . . ?
C4A C5 H5A 119.8 . . ?
C5 C6 C7 119.20(19) . . ?
C5 C6 H6A 120.4 . . ?
C7 C6 H6A 120.4 . . ?
C8 C7 C6 121.19(17) . . ?
C8 C7 H7A 119.4 . . ?
C6 C7 H7A 119.4 . . ?
C7 C8 C8A 119.42(19) . . ?
C7 C8 H8A 120.3 . . ?
C8A C8 H8A 120.3 . . ?
N1 C8A C4A 118.95(15) . . ?
N1 C8A C8 121.38(17) . . ?
C4A C8A C8 119.67(17) . . ?
C2' C1' C6' 121.72(15) . . ?
C2' C1' N3 119.89(15) . . ?
C6' C1' N3 118.31(15) . . ?
C1' C2' C3' 119.06(17) . . ?
C1' C2' H2'A 120.5 . . ?
C3' C2' H2'A 120.5 . . ?
C4' C3' C2' 119.98(17) . . ?
C4' C3' H3'A 120.0 . . ?
C2' C3' H3'A 120.0 . . ?
C3' C4' C5' 120.34(16) . . ?
C3' C4' H4'A 119.8 . . ?
C5' C4' H4'A 119.8 . . ?
C4' C5' C6' 120.20(17) . . ?
C4' C5' H5'A 119.9 . . ?
C6' C5' H5'A 119.9 . . ?
C1' C6' C5' 118.70(17) . . ?
C1' C6' H6'A 120.6 . . ?
C5' C6' H6'A 120.6 . . ?
C2 N1" N2" 109.54(13) . . ?
C1 N2" N1" 114.13(13) . . ?
N2" C1 C1" 122.53(15) . . ?
N2" C1 H1A 118.7 . . ?
C1" C1 H1A 118.7 . . ?
C2" C1" C6" 116.95(16) . . ?
C2" C1" C1 120.95(15) . . ?
C6" C1" C1 122.09(16) . . ?
C3" C2" C1" 122.42(15) . . ?
C3" C2" H2"A 118.8 . . ?
C1" C2" H2"A 118.8 . . ?
C2" C3" C4" 120.74(16) . . ?
C2" C3" H3"A 119.6 . . ?
C4" C3" H3"A 119.6 . . ?
N4" C4" C3" 122.31(15) . . ?
N4" C4" C5" 121.15(15) . . ?
C3" C4" C5" 116.53(16) . . ?
C6" C5" C4" 121.85(15) . . ?
C6" C5" H5"A 119.1 . . ?
C4" C5" H5"A 119.1 . . ?
C5" C6" C1" 121.40(16) . . ?
C5" C6" H6"A 119.3 . . ?
C1" C6" H6"A 119.3 . . ?
C4" N4" C9" 122.17(14) . . ?
C4" N4" C7" 121.13(14) . . ?
C9" N4" C7" 116.68(14) . . ?
N4" C7" C8" 113.16(15) . . ?
N4" C7" H7"A 108.9 . . ?
C8" C7" H7"A 108.9 . . ?
N4" C7" H7"B 108.9 . . ?
C8" C7" H7"B 108.9 . . ?
H7"A C7" H7"B 107.8 . . ?
C7" C8" H8"A 109.5 . . ?
C7" C8" H8"B 109.5 . . ?
H8"A C8" H8"B 109.5 . . ?
C7" C8" H8"C 109.5 . . ?
H8"A C8" H8"C 109.5 . . ?
H8"B C8" H8"C 109.5 . . ?
N4" C9" C10" 113.00(17) . . ?
N4" C9" H9"A 109.0 . . ?
C10" C9" H9"A 109.0 . . ?
N4" C9" H9"B 109.0 . . ?
C10" C9" H9"B 109.0 . . ?
H9"A C9" H9"B 107.8 . . ?
C9" C10" H10A 109.5 . . ?
C9" C10" H10B 109.5 . . ?
H10A C10" H10B 109.5 . . ?
C9" C10" H10C 109.5 . . ?
H10A C10" H10C 109.5 . . ?
H10B C10" H10C 109.5 . . ?

loop_
_geom_bond_atom_site_label_1
_geom_bond_atom_site_label_2
_geom_bond_distance
_geom_bond_site_symmetry_2
_geom_bond_publ_flag
N1 C2 1.369(2) . ?
N1 C8A 1.369(2) . ?
N1 H1 0.81(2) . ?
C2 N1" 1.297(2) . ?
C2 N3 1.398(2) . ?
N3 C4 1.396(2) . ?
N3 C1' 1.4542(19) . ?
C4 O4 1.221(2) . ?
C4 C4A 1.473(2) . ?
C4A C8A 1.392(2) . ?
C4A C5 1.395(3) . ?
C5 C6 1.385(3) . ?
C5 H5A 0.9500 . ?
C6 C7 1.396(3) . ?
C6 H6A 0.9500 . ?
C7 C8 1.380(3) . ?
C7 H7A 0.9500 . ?
C8 C8A 1.406(2) . ?
C8 H8A 0.9500 . ?
C1' C2' 1.379(2) . ?
C1' C6' 1.387(2) . ?
C2' C3' 1.394(2) . ?
C2' H2'A 0.9500 . ?
C3' C4' 1.384(3) . ?
C3' H3'A 0.9500 . ?
C4' C5' 1.386(3) . ?
C4' H4'A 0.9500 . ?
C5' C6' 1.392(2) . ?
C5' H5'A 0.9500 . ?
C6' H6'A 0.9500 . ?
N1" N2" 1.4095(19) . ?
N2" C1 1.281(2) . ?
C1 C1" 1.451(2) . ?
C1 H1A 0.9500 . ?
C1" C2" 1.398(2) . ?
C1" C6" 1.401(2) . ?
C2" C3" 1.381(2) . ?
C2" H2"A 0.9500 . ?
C3" C4" 1.412(2) . ?
C3" H3"A 0.9500 . ?
C4" N4" 1.377(2) . ?
C4" C5" 1.416(2) . ?
C5" C6" 1.375(2) . ?
C5" H5"A 0.9500 . ?
C6" H6"A 0.9500 . ?
N4" C9" 1.450(2) . ?
N4" C7" 1.460(2) . ?
C7" C8" 1.518(2) . ?
C7" H7"A 0.9900 . ?
C7" H7"B 0.9900 . ?
C8" H8"A 0.9800 . ?
C8" H8"B 0.9800 . ?
C8" H8"C 0.9800 . ?
C9" C10" 1.526(3) . ?
C9" H9"A 0.9900 . ?
C9" H9"B 0.9900 . ?
C10" H10A 0.9800 . ?
C10" H10B 0.9800 . ?
C10" H10C 0.9800 . ?

loop_
_cod_related_entry_id
_cod_related_entry_database
_cod_related_entry_code
1 ChemSpider 7907759
